data_4030442
loop_
_publ_author_name
'Schmidt, R.E.'
'Pebler, J.'
'Babel, D.'

_publ_section_title
;
 Structures of cesium containing fluorides, X : crystal structure
 refinements of the ternary fluorides Cs4M3F10 (M = Mg, Co, Ni, Zn= and
 magnetism of Cs4Ni3F10
;
_journal_name_full 'European Journal of Solid State and Inorganic Chemistry'
_journal_page_first 679
_journal_page_last 690
_journal_volume 29
_journal_year 1992
_chemical_formula_sum 'Co3 Cs4 F10'
_chemical_formula_weight 898.43
_space_group_IT_number 64
_symmetry_cell_setting orthorhombic
_symmetry_Int_Tables_number 64
_symmetry_space_group_name_Hall '-C 2ac 2'
_symmetry_space_group_name_H-M 'C m c a'
_cell_angle_alpha 90
_cell_angle_beta 90
_cell_angle_gamma 90
_cell_formula_units_Z 4
_cell_length_a 6.214(1)
_cell_length_b 14.513(2)
_cell_length_c 13.892(1)
_cell_volume 1252.8(3)
_diffrn_ambient_temperature 293
_diffrn_radiation_probe x-ray
_diffrn_radiation_type MoK\a
_diffrn_radiation_wavelength 0.71069
_exptl_absorpt_coefficient_mu 14.68
_exptl_crystal_density_diffrn 4.76
_exptl_crystal_density_meas 4.73
_exptl_crystal_F_000 1564
_refine_ls_number_reflns 1411
_refine_ls_R_factor_gt 0.034
_refine_ls_wR_factor_gt 0.034
_cod_data_source_file EJSSIC-1992-29-679-690-4.cif
_cod_data_source_block Cs4Co3F10
_cod_original_sg_symbol_Hall '-C 2bc 2'
_cod_database_code 4030442

loop_
_symmetry_equiv_pos_site_id
_symmetry_equiv_pos_as_xyz
1 x,y,z
2 -x,1/2-y,1/2+z
3 x,-y,-z
4 -x,1/2+y,1/2-z
5 -x,-y,-z
6 x,1/2+y,1/2-z
7 -x,y,z
8 x,1/2-y,1/2+z
9 1/2+x,1/2+y,z
10 1/2-x,-y,1/2+z
11 1/2+x,1/2-y,-z
12 1/2-x,y,1/2-z
13 1/2-x,1/2-y,-z
14 1/2+x,y,1/2-z
15 1/2-x,1/2+y,z
16 1/2+x,-y,1/2+z

loop_
_atom_site_aniso_label
_atom_site_aniso_U_11
_atom_site_aniso_U_22
_atom_site_aniso_U_33
_atom_site_aniso_U_23
_atom_site_aniso_U_13
_atom_site_aniso_U_12
Co1 0.0113(3) 0.0127(3) 0.0086(3) 0.0014(2) 0.0000 0.0000
Co2 0.0092(2) 0.0117(2) 0.0079(2) 0.0003(2) 0.0000 0.0000
F1 0.0144(14) 0.0264(13) 0.0177(11) 0.0000 0.0078(11) 0.0000
F2 0.0260(19) 0.0120(12) 0.041(2) -0.0015(11) 0.0000 0.0000
F3 0.0188(14) 0.0162(11) 0.0113(10) -0.0002(8) 0.0000 0.0000
F4 0.0130(9) 0.0197(8) 0.0148(7) 0.0025(6) -0.0014(6) -0.0031(7)
Cs1 0.0132(1) 0.0164(1) 0.0136(1) 0.0007(1) 0.0000 0.0000
Cs2 0.0158(2) 0.0164(1) 0.0262(2) -0.0029(1) 0.0000 0.0000

loop_
_atom_site_label
_atom_site_type_symbol
_atom_site_thermal_displace_type
_atom_site_fract_x
_atom_site_fract_y
_atom_site_fract_z
_atom_site_occupancy
_atom_site_U_iso_or_equiv
Co1 Co Uani 0.00000 0.00000 0.00000 1.000 0.0109(2)
Co2 Co Uani 0.00000 0.87892(4) 0.15493(4) 1.000 0.0096(1)
F1 F Uani 0.25000 0.3851(2) 0.25000 1.000 0.0195(7)
F2 F Uani 0.00000 0.7455(2) 0.1471(3) 1.000 0.0263(10)
F3 F Uani 0.00000 0.0246(2) 0.1451(2) 1.000 0.0154(7)
F4 F Uani 0.2852(4) 0.40060(10) 0.03760(10) 1.000 0.0158(5)
Cs1 Cs Uani 0.00000 0.54490(2) 0.13910(2) 1.000 0.0144(1)
Cs2 Cs Uani 0.00000 0.24409(2) 0.10875(2) 1.000 0.0195(1)

loop_
_atom_type_symbol
_atom_type_description
_atom_type_scat_dispersion_real
_atom_type_scat_dispersion_imag
_atom_type_scat_source
Co Co 0.3494 0.9721 ' International Tables Vol C Tables 4.2.6.8 and 6.1.1.4'
Cs Cs -0.3680 2.1192 ' International Tables Vol C Tables 4.2.6.8 and 6.1.1.4'
F F 0.0171 0.0103 ' International Tables Vol C Tables 4.2.6.8 and 6.1.1.4'

loop_
_geom_angle_atom_site_label_1
_geom_angle_atom_site_label_2
_geom_angle_atom_site_label_3
_geom_angle
_geom_angle_site_symmetry_1
_geom_angle_site_symmetry_3
_geom_angle_publ_flag
F3 Co1 F3 180.00 . 3_555 yes
F3 Co1 F4 82.58(7) . 9_445 yes
F3 Co1 F4 97.42(7) . 11_455 yes
F3 Co1 F4 97.42(7) . 13_555 yes
F3 Co1 F4 82.58(7) . 15_545 yes
F3 Co1 F4 97.42(7) 3_555 9_445 yes
F3 Co1 F4 82.58(7) 3_555 11_455 yes
F3 Co1 F4 82.58(7) 3_555 13_555 yes
F3 Co1 F4 97.42(7) 3_555 15_545 yes
F4 Co1 F4 97.96(8) 9_445 11_455 yes
F4 Co1 F4 180.00 9_445 13_555 yes
F4 Co1 F4 82.05(8) 9_445 15_545 yes
F4 Co1 F4 82.05(8) 11_455 13_555 yes
F4 Co1 F4 180.00 11_455 15_545 yes
F4 Co1 F4 97.96(8) 13_555 15_545 yes
F2 Co2 F3 173.09(15) . 1_565 yes
F1 Co2 F2 94.60(12) 4_555 . yes
F1 Co2 F2 94.60(12) 6_555 . yes
F2 Co2 F4 96.00(11) . 9_455 yes
F2 Co2 F4 96.00(11) . 15_555 yes
F1 Co2 F3 89.88(10) 4_555 1_565 yes
F1 Co2 F3 89.88(10) 6_555 1_565 yes
F3 Co2 F4 78.65(7) 1_565 9_455 yes
F3 Co2 F4 78.65(7) 1_565 15_555 yes
F1 Co2 F1 99.13(2) 4_555 6_555 yes
F1 Co2 F4 90.67(6) 4_555 9_455 yes
F1 Co2 F4 164.93(8) 4_555 15_555 yes
F1 Co2 F4 164.93(8) 6_555 9_455 yes
F1 Co2 F4 90.67(6) 6_555 15_555 yes
F4 Co2 F4 77.60(8) 9_455 15_555 yes
Co2 F1 Co2 174.96(16) 4_545 9_545 yes
Co1 F3 Co2 83.65(11) . 1_545 yes
Co1 F4 Co2 83.69(8) 9_555 9_545 yes

loop_
_geom_bond_atom_site_label_1
_geom_bond_atom_site_label_2
_geom_bond_distance
_geom_bond_site_symmetry_2
_geom_bond_publ_flag
Co1 F3 2.047(3) . yes
Co1 F3 2.047(3) 3_555 yes
Co1 F4 2.034(2) 9_445 yes
Co1 F4 2.034(2) 11_455 yes
Co1 F4 2.034(2) 13_555 yes
Co1 F4 2.034(2) 15_545 yes
Co2 F2 1.939(3) . yes
Co2 F3 2.119(3) 1_565 yes
Co2 F1 2.0410(5) 4_555 yes
Co2 F1 2.0410(5) 6_555 yes
Co2 F4 2.130(2) 9_455 yes
Co2 F4 2.130(2) 15_555 yes
